data_7704919
loop_
_publ_author_name
'Yang, Lei'
'Shu, Xian-Ping'
'Fu, Meng-Yuan'
'Wang, Hao-Yu'
'Zhu, Qin-Yu'
'Dai, Jie'

_publ_section_title
;
 Molybdenum-titanium oxo-cluster, an efficient electrochemical catalyst
 for the facile preparation of black titanium dioxide film.
;
_journal_issue 30
_journal_name_full 'Dalton transactions (Cambridge, England : 2003)'
_journal_page_first 10516
_journal_page_last 10522
_journal_paper_doi 10.1039/d0dt01959c
_journal_volume 49
_journal_year 2020
_chemical_formula_sum 'C50 H0 Mo4 O29 Ti4'
_chemical_formula_weight 1639.86
_space_group_crystal_system orthorhombic
_space_group_IT_number 33
_space_group_name_Hall 'P 2c -2n'
_space_group_name_H-M_alt 'P n a 21'
_audit_creation_method SHELXL-2016/6
_audit_update_record
;
2020-07-05 deposited with the CCDC.	2020-07-08 downloaded from the CCDC.
;
_cell_angle_alpha 90
_cell_angle_beta 90
_cell_angle_gamma 90
_cell_formula_units_Z 4
_cell_length_a 19.4496(15)
_cell_length_b 11.4429(9)
_cell_length_c 29.881(2)
_cell_measurement_reflns_used 9425
_cell_measurement_temperature 120(2)
_cell_measurement_theta_max 26.74
_cell_measurement_theta_min 2.47
_cell_volume 6650.3(9)
_computing_cell_refinement 'Bruker SAINT'
_computing_data_collection 'Bruker APEX2'
_computing_data_reduction 'Bruker SAINT'
_computing_molecular_graphics 'Bruker SHELXTL'
_computing_publication_material 'Bruker SHELXTL'
_computing_structure_refinement 'SHELXL-2016/6 (Sheldrick, 2016)'
_computing_structure_solution 'SHELXT 2014/5 (Sheldrick, 2014)'
_diffrn_ambient_temperature 120(2)
_diffrn_measured_fraction_theta_full 0.988
_diffrn_measured_fraction_theta_max 0.989
_diffrn_measurement_device_type 'Bruker APEX-II CCD'
_diffrn_measurement_method '\f and \w scans'
_diffrn_radiation_type MoK\a
_diffrn_radiation_wavelength 0.71073
_diffrn_reflns_av_R_equivalents 0.0972
_diffrn_reflns_av_unetI/netI 0.0509
_diffrn_reflns_Laue_measured_fraction_full 0.988
_diffrn_reflns_Laue_measured_fraction_max 0.989
_diffrn_reflns_limit_h_max 24
_diffrn_reflns_limit_h_min -24
_diffrn_reflns_limit_k_max 14
_diffrn_reflns_limit_k_min -14
_diffrn_reflns_limit_l_max 37
_diffrn_reflns_limit_l_min -37
_diffrn_reflns_number 124982
_diffrn_reflns_point_group_measured_fraction_full 0.989
_diffrn_reflns_point_group_measured_fraction_max 0.990
_diffrn_reflns_theta_full 25.242
_diffrn_reflns_theta_max 26.499
_diffrn_reflns_theta_min 2.175
_exptl_absorpt_coefficient_mu 1.261
_exptl_absorpt_correction_T_max 0.7456
_exptl_absorpt_correction_T_min 0.5488
_exptl_absorpt_correction_type multi-scan
_exptl_absorpt_process_details ' SADABS-2016/2 - Bruker AXS area detector scaling and absorption correction '
_exptl_crystal_colour orange
_exptl_crystal_density_diffrn 1.638
_exptl_crystal_description block
_exptl_crystal_F_000 3152
_exptl_crystal_size_max 0.024
_exptl_crystal_size_mid 0.020
_exptl_crystal_size_min 0.010
_refine_diff_density_max 3.463
_refine_diff_density_min -1.656
_refine_diff_density_rms 0.205
_refine_ls_abs_structure_details
;
 Refined as an inversion twin.
;
_refine_ls_abs_structure_Flack 0.35(12)
_refine_ls_extinction_coef 0.0028(3)
_refine_ls_extinction_expression Fc^*^=kFc[1+0.001xFc^2^\l^3^/sin(2\q)]^-1/4^
_refine_ls_extinction_method 'SHELXL-2016/6 (Sheldrick 2016)'
_refine_ls_goodness_of_fit_ref 1.172
_refine_ls_hydrogen_treatment undef
_refine_ls_matrix_type full
_refine_ls_number_parameters 738
_refine_ls_number_reflns 13640
_refine_ls_number_restraints 383
_refine_ls_restrained_S_all 2.160
_refine_ls_R_factor_all 0.1142
_refine_ls_R_factor_gt 0.0814
_refine_ls_shift/su_max 0.001
_refine_ls_shift/su_mean 0.000
_refine_ls_structure_factor_coef Fsqd
_refine_ls_weighting_details 'w=1/[\s^2^(Fo^2^)+(0.0100P)^2^+110.0000P] where P=(Fo^2^+2Fc^2^)/3'
_refine_ls_weighting_scheme calc
_refine_ls_wR_factor_gt 0.1695
_refine_ls_wR_factor_ref 0.2010
_reflns_Friedel_coverage 0.962
_reflns_Friedel_fraction_full 0.990
_reflns_Friedel_fraction_max 0.991
_reflns_number_gt 10925
_reflns_number_total 13640
_reflns_threshold_expression 'I > 2\s(I)'
_cod_data_source_file d0dt01959c3.cif
_cod_data_source_block 1
_cod_depositor_comments
;Adding full bibliography for 7704919--7704922.cif.

 Adding full bibliography for 7704919--7704922.cif.
;
_cod_original_cell_volume 6650.4(9)
_cod_database_code 7704919
_shelx_shelxl_version_number 2016/6
_shelx_space_group_comment
;
The symmetry employed for this shelxl refinement is uniquely defined
by the following loop, which should always be used as a source of
symmetry information in preference to the above space-group names.
They are only intended as comments.
;
_shelx_estimated_absorpt_t_min 0.970
_shelx_estimated_absorpt_t_max 0.988

loop_
_space_group_symop_operation_xyz
'x, y, z'
'-x, -y, z+1/2'
'x+1/2, -y+1/2, z'
'-x+1/2, y+1/2, z+1/2'

loop_
_atom_site_label
_atom_site_type_symbol
_atom_site_fract_x
_atom_site_fract_y
_atom_site_fract_z
_atom_site_U_iso_or_equiv
_atom_site_adp_type
_atom_site_occupancy
_atom_site_site_symmetry_order
_atom_site_calc_flag
_atom_site_refinement_flags_posn
_atom_site_refinement_flags_adp
_atom_site_refinement_flags_occupancy
_atom_site_disorder_assembly
_atom_site_disorder_group
Mo1 Mo 0.51861(9) 1.58998(14) 0.52427(5) 0.0355(4) Uani 1 1 d . . . . .
Mo2 Mo 0.64265(9) 1.38031(13) 0.53458(5) 0.0331(4) Uani 1 1 d . . . . .
Mo3 Mo 0.61023(9) 1.61539(14) 0.46307(5) 0.0353(4) Uani 1 1 d . . . . .
Mo4 Mo 0.73441(10) 1.40581(15) 0.47352(6) 0.0388(4) Uani 1 1 d . . . . .
Ti1 Ti 0.5692(2) 1.5821(3) 0.63069(12) 0.0407(9) Uani 1 1 d . . . . .
Ti2 Ti 0.50165(19) 1.3559(3) 0.59015(12) 0.0347(7) Uani 1 1 d . . . . .
Ti3 Ti 0.75132(19) 1.6386(3) 0.40696(12) 0.0359(8) Uani 1 1 d D . . . .
Ti4 Ti 0.6840(2) 1.4105(3) 0.36788(12) 0.0398(8) Uani 1 1 d . . . . .
O1 O 0.4512(7) 1.4455(11) 0.5467(4) 0.033(3) Uani 1 1 d . . . . .
O2 O 0.6890(7) 1.5219(11) 0.5119(4) 0.034(3) Uani 1 1 d . . . . .
O3 O 0.6768(7) 1.5151(11) 0.4237(4) 0.032(3) Uani 1 1 d . . . . .
O4 O 0.5587(8) 1.2719(13) 0.5447(5) 0.037(3) Uani 1 1 d . . . . .
O5 O 0.8010(7) 1.5490(12) 0.4510(4) 0.040(3) Uani 1 1 d . . . . .
O6 O 0.5650(7) 1.4756(11) 0.4862(4) 0.032(3) Uani 1 1 d . . . . .
O7 O 0.5091(8) 1.6729(12) 0.5864(5) 0.039(3) Uani 1 1 d . . . . .
O8 O 0.5908(7) 1.7053(11) 0.5155(4) 0.036(3) Uani 1 1 d . . . . .
O9 O 0.7670(8) 1.5219(12) 0.3606(4) 0.041(3) Uani 1 1 d . U . . .
O10 O 0.4856(7) 1.4686(12) 0.6374(4) 0.039(3) Uani 1 1 d . U . . .
O11 O 0.6644(8) 1.2898(11) 0.4825(5) 0.042(3) Uani 1 1 d . . . . .
O12 O 0.6809(8) 1.7063(12) 0.3619(5) 0.039(3) Uani 1 1 d . . . . .
O13 O 0.7420(9) 1.3261(13) 0.4119(5) 0.049(4) Uani 1 1 d . U . . .
O14 O 0.6455(9) 1.6600(14) 0.6209(5) 0.052(4) Uani 1 1 d . U . . .
O15 O 0.5734(7) 1.4774(11) 0.5736(4) 0.029(3) Uani 1 1 d . . . . .
O16 O 0.6319(8) 1.5419(15) 0.3357(5) 0.047(4) Uani 1 1 d . . . . .
O17 O 0.5601(8) 1.6644(13) 0.4206(5) 0.043(3) Uani 1 1 d . . . . .
O18 O 0.4486(7) 1.6428(12) 0.4977(5) 0.045(3) Uani 1 1 d . . . . .
O19 O 0.6951(9) 1.7231(13) 0.4538(5) 0.039(4) Uani 1 1 d . . . . .
O20 O 0.6209(7) 1.4499(15) 0.6614(4) 0.044(3) Uani 1 1 d . . . . .
O21 O 0.4391(10) 1.2521(13) 0.6017(8) 0.049(5) Uani 1 1 d . . . . .
O22 O 0.5725(7) 1.2850(14) 0.6347(4) 0.040(3) Uani 1 1 d . . . . .
O23 O 0.6919(8) 1.3315(13) 0.5763(5) 0.043(3) Uani 1 1 d . . . . .
O24 O 0.5433(10) 1.6551(15) 0.6815(5) 0.060(5) Uani 1 1 d . . . . .
O25 O 0.8036(8) 1.3515(13) 0.4990(5) 0.047(4) Uani 1 1 d . . . . .
O26 O 0.6070(8) 1.3323(14) 0.3782(5) 0.051(4) Uani 1 1 d . . . . .
O27 O 0.8141(9) 1.7456(11) 0.3974(7) 0.040(4) Uani 1 1 d . . . . .
O28 O 0.7094(10) 1.3311(17) 0.3181(6) 0.065(5) Uani 1 1 d . U . . .
O29 O 0.5156(9) 0.9103(15) 0.5233(5) 0.060(4) Uani 1 1 d . . . . .
C2 C 0.6364(13) 1.653(2) 0.3384(7) 0.054(6) Uani 1 1 d . . . . .
C3 C 0.8643(19) 1.832(2) 0.3864(9) 0.086(11) Uani 1 1 d D . . . .
C4 C 0.7725(12) 1.882(2) 0.4585(10) 0.090(6) Uani 1 1 d D U . . .
C6 C 0.718(2) 1.827(3) 0.6116(13) 0.097(12) Uani 1 1 d . U . . .
C7 C 0.5036(12) 1.799(2) 0.5903(9) 0.049(5) Uani 1 1 d D U . . .
C8 C 0.5587(11) 1.149(2) 0.5310(8) 0.059(6) Uani 1 1 d D U . . .
C9 C 0.7029(10) 1.8392(17) 0.4712(7) 0.043(4) Uani 1 1 d D U . . .
C10 C 0.6384(11) 1.124(2) 0.5349(11) 0.074(5) Uani 1 1 d D U . . .
C11 C 0.3984(11) 1.3961(19) 0.5181(8) 0.047(5) Uani 1 1 d . U . . .
C12 C 0.5314(19) 1.181(3) 0.3895(14) 0.087(9) Uani 1 1 d . U . . .
C14 C 0.3265(14) 1.440(3) 0.5317(13) 0.087(9) Uani 1 1 d . U . . .
C15 C 0.5799(19) 1.725(3) 0.7145(8) 0.088(9) Uani 1 1 d D U . . .
C16 C 0.3886(17) 1.159(3) 0.6095(12) 0.095(10) Uani 1 1 d D U . . .
C18 C 0.6956(19) 1.112(3) 0.3774(12) 0.100(7) Uani 1 1 d D U . . .
C21 C 0.677(2) 1.246(4) 0.2899(13) 0.114(8) Uani 1 1 d D U . . .
C22 C 0.818(2) 1.526(4) 0.3280(14) 0.103(8) Uani 1 1 d D U . . .
C23 C 0.842(2) 1.885(4) 0.3415(12) 0.121(14) Uani 1 1 d D U . . .
C24 C 0.581(2) 1.648(4) 0.7559(13) 0.121(13) Uani 1 1 d D U . . .
C25 C 0.871(2) 1.446(4) 0.3474(17) 0.146(13) Uani 1 1 d D U . . .
C26 C 0.4266(16) 1.823(4) 0.5917(15) 0.116(11) Uani 1 1 d D U . . .
C27 C 0.8566(12) 1.596(2) 0.4812(8) 0.050(5) Uani 1 1 d . U . . .
C28 C 0.9194(16) 1.543(3) 0.4687(14) 0.101(11) Uani 1 1 d . U . . .
C29 C 0.7100(15) 1.687(2) 0.6037(11) 0.067(7) Uani 1 1 d D U . . .
C30 C 0.6147(11) 1.3397(19) 0.6589(7) 0.040(5) Uani 1 1 d . . . . .
C32 C 0.5450(14) 1.302(2) 0.3984(9) 0.059(6) Uani 1 1 d D U . . .
C35 C 0.730(2) 1.162(4) 0.2705(17) 0.154(14) Uani 1 1 d D U . . .
C37 C 0.7428(18) 1.186(4) 0.4057(14) 0.100(7) Uani 1 1 d D U . . .
C39 C 0.4374(18) 1.464(3) 0.6730(11) 0.085(8) Uani 1 1 d . U . . .
C40 C 0.377(3) 1.523(5) 0.664(2) 0.167(18) Uani 1 1 d . U . . .
C41 C 0.496(2) 1.392(3) 0.3811(14) 0.111(12) Uani 1 1 d D U . . .
C43 C 0.421(2) 1.101(4) 0.6514(13) 0.120(13) Uani 1 1 d D U . . .
C44 C 0.3295(18) 1.237(5) 0.6211(17) 0.161(19) Uani 1 1 d D U . . .
C45 C 0.552(3) 1.847(4) 0.7100(19) 0.155(16) Uani 1 1 d D U . . .
C46 C 0.7629(19) 1.606(3) 0.6237(18) 0.126(14) Uani 1 1 d D U . . .
C47 C 0.5519(14) 1.052(2) 0.5677(9) 0.074(5) Uani 1 1 d D U . . .
C48 C 0.6573(13) 1.919(3) 0.4456(11) 0.090(6) Uani 1 1 d D U . . .
C49 C 0.648(2) 1.298(3) 0.2488(13) 0.114(8) Uani 1 1 d D U . . .
C50 C 0.821(2) 1.183(5) 0.4054(18) 0.133(12) Uani 1 1 d D U . . .
C17 C 0.4981(11) 1.847(2) 0.2591(7) 0.091(8) Uani 1 1 d DG U . . .
C19 C 0.4951(10) 1.725(2) 0.2584(7) 0.087(8) Uani 1 1 d DG U . . .
C20 C 0.5399(10) 1.6603(15) 0.2847(7) 0.072(8) Uani 1 1 d DG . . . .
C33 C 0.5878(9) 1.7165(18) 0.3116(6) 0.047(6) Uani 1 1 d DG . . . .
C38 C 0.5909(9) 1.8378(18) 0.3124(6) 0.073(7) Uani 1 1 d DG U . . .
C42 C 0.5460(12) 1.9030(14) 0.2861(7) 0.089(8) Uani 1 1 d DG U . . .
C1 C 0.7540(11) 1.1357(19) 0.7376(7) 0.101(9) Uani 1 1 d DG U . . .
C5 C 0.7541(11) 1.257(2) 0.7403(7) 0.084(8) Uani 1 1 d DG U . . .
C13 C 0.7084(11) 1.3217(14) 0.7145(7) 0.108(14) Uani 1 1 d DG . . . .
C31 C 0.6626(8) 1.2651(14) 0.6861(5) 0.038(5) Uani 1 1 d DG . . . .
C34 C 0.6625(9) 1.1439(14) 0.6834(5) 0.064(7) Uani 1 1 d DG . . . .
C36 C 0.7082(12) 1.0791(13) 0.7092(7) 0.077(9) Uani 1 1 d DG . . . .

loop_
_atom_site_aniso_label
_atom_site_aniso_U_11
_atom_site_aniso_U_22
_atom_site_aniso_U_33
_atom_site_aniso_U_23
_atom_site_aniso_U_13
_atom_site_aniso_U_12
Mo1 0.0452(9) 0.0307(8) 0.0307(8) 0.0030(7) -0.0007(7) 0.0093(7)
Mo2 0.0466(9) 0.0253(7) 0.0276(8) 0.0020(6) -0.0034(7) 0.0025(7)
Mo3 0.0478(10) 0.0274(8) 0.0306(8) 0.0022(7) -0.0025(7) 0.0024(7)
Mo4 0.0486(10) 0.0322(8) 0.0357(10) 0.0027(8) -0.0014(8) 0.0086(8)
Ti1 0.054(2) 0.040(2) 0.0289(18) -0.0050(15) -0.0001(16) -0.0011(17)
Ti2 0.0410(19) 0.0336(17) 0.0294(17) 0.0022(14) -0.0047(14) 0.0013(15)
Ti3 0.0430(19) 0.0327(17) 0.0318(17) 0.0035(14) -0.0027(15) 0.0015(15)
Ti4 0.054(2) 0.0361(19) 0.0298(17) -0.0043(15) 0.0014(16) -0.0050(16)
O1 0.042(7) 0.028(6) 0.030(7) -0.004(5) 0.002(5) 0.006(5)
O2 0.047(7) 0.026(6) 0.028(7) -0.003(5) 0.001(6) 0.002(6)
O3 0.040(7) 0.029(6) 0.027(6) 0.008(5) -0.013(5) -0.007(6)
O4 0.054(9) 0.029(6) 0.028(7) -0.007(6) -0.008(6) -0.004(7)
O5 0.048(8) 0.039(7) 0.032(7) -0.002(6) -0.004(6) 0.008(6)
O6 0.045(7) 0.030(7) 0.020(6) 0.003(5) -0.004(5) 0.004(6)
O7 0.055(8) 0.038(7) 0.026(7) -0.002(6) 0.008(6) -0.008(6)
O8 0.052(8) 0.023(7) 0.034(7) -0.001(5) -0.002(6) 0.000(6)
O9 0.048(8) 0.039(7) 0.036(7) 0.000(6) 0.006(6) 0.002(6)
O10 0.043(7) 0.046(8) 0.029(6) -0.006(6) 0.008(6) 0.000(6)
O11 0.069(10) 0.024(7) 0.035(8) -0.005(6) 0.009(7) 0.011(7)
O12 0.047(8) 0.036(8) 0.034(7) 0.003(7) -0.004(6) -0.003(7)
O13 0.072(10) 0.033(7) 0.043(8) -0.002(7) 0.016(7) 0.000(7)
O14 0.069(10) 0.046(9) 0.039(8) -0.007(7) -0.002(7) -0.019(8)
O15 0.038(7) 0.027(6) 0.022(6) 0.005(5) 0.001(5) 0.005(5)
O16 0.055(9) 0.054(10) 0.031(7) 0.009(7) 0.000(7) -0.009(7)
O17 0.053(8) 0.041(8) 0.035(8) 0.005(6) -0.001(6) -0.003(7)
O18 0.036(7) 0.034(7) 0.064(10) 0.003(7) -0.005(7) 0.008(6)
O19 0.063(10) 0.024(6) 0.029(8) 0.003(6) 0.000(7) 0.008(7)
O20 0.042(8) 0.063(10) 0.028(7) 0.001(7) -0.007(6) 0.000(7)
O21 0.046(11) 0.046(11) 0.055(14) 0.007(7) -0.008(10) -0.004(6)
O22 0.045(8) 0.049(8) 0.025(7) 0.011(7) 0.002(6) 0.008(7)
O23 0.046(8) 0.052(9) 0.032(7) 0.004(6) -0.003(6) 0.004(7)
O24 0.082(12) 0.061(10) 0.038(8) -0.025(8) 0.005(8) -0.007(9)
O25 0.058(9) 0.044(8) 0.039(8) 0.007(6) -0.007(7) 0.007(7)
O26 0.059(10) 0.048(9) 0.045(9) -0.003(7) 0.005(7) -0.020(8)
O27 0.043(10) 0.036(9) 0.041(11) 0.007(6) 0.002(9) -0.002(6)
O28 0.086(12) 0.068(11) 0.042(9) -0.011(8) 0.002(8) 0.001(9)
O29 0.080(10) 0.081(11) 0.017(6) -0.021(7) 0.016(7) -0.038(9)
C2 0.070(16) 0.070(17) 0.021(10) 0.014(10) 0.008(10) -0.014(13)
C3 0.15(3) 0.045(14) 0.065(16) 0.004(12) 0.043(18) -0.039(17)
C4 0.090(6) 0.089(6) 0.090(6) 0.0000(13) 0.0001(13) 0.0003(13)
C6 0.14(3) 0.061(16) 0.09(2) -0.007(15) 0.02(2) -0.056(18)
C7 0.050(5) 0.049(5) 0.049(5) -0.0003(15) 0.0001(15) 0.0002(15)
C8 0.059(6) 0.058(6) 0.059(6) -0.0004(15) 0.0003(15) -0.0006(15)
C9 0.044(4) 0.042(4) 0.043(4) -0.0001(15) 0.0003(15) -0.0001(15)
C10 0.074(5) 0.074(5) 0.074(5) -0.0006(13) -0.0004(13) -0.0001(13)
C11 0.047(5) 0.048(5) 0.047(5) -0.0003(15) -0.0010(15) -0.0001(15)
C12 0.087(10) 0.087(10) 0.087(10) 0.0000(15) 0.0002(15) -0.0001(15)
C14 0.047(13) 0.09(2) 0.12(2) -0.018(19) -0.028(16) 0.011(13)
C15 0.11(2) 0.12(2) 0.042(13) -0.042(15) 0.005(14) -0.027(18)
C16 0.09(2) 0.068(18) 0.13(2) 0.017(18) 0.028(19) -0.002(16)
C18 0.100(7) 0.099(7) 0.100(7) 0.0001(10) 0.0001(10) 0.0002(10)
C21 0.114(8) 0.114(8) 0.114(8) -0.0002(10) -0.0002(10) -0.0002(10)
C22 0.103(8) 0.103(8) 0.103(8) 0.0000(7) 0.0001(7) 0.0000(7)
C23 0.121(14) 0.120(14) 0.120(14) 0.000(3) 0.001(3) -0.001(3)
C24 0.122(13) 0.121(13) 0.121(13) 0.000(3) -0.001(3) 0.000(3)
C25 0.146(14) 0.146(14) 0.146(14) 0.0001(15) -0.0002(15) 0.0002(15)
C26 0.115(11) 0.116(12) 0.115(12) 0.000(3) 0.000(3) 0.001(3)
C27 0.049(5) 0.050(5) 0.050(5) 0.0000(15) -0.0007(15) -0.0002(15)
C28 0.065(16) 0.11(2) 0.13(2) -0.02(2) -0.040(17) 0.027(16)
C29 0.072(14) 0.057(13) 0.071(15) -0.016(11) 0.017(12) -0.027(11)
C30 0.048(12) 0.043(12) 0.029(10) 0.001(9) 0.008(9) -0.001(9)
C32 0.071(15) 0.058(14) 0.049(13) -0.010(11) 0.013(12) -0.011(12)
C35 0.154(14) 0.153(14) 0.154(14) -0.0003(15) 0.0000(15) 0.0001(15)
C37 0.100(7) 0.099(7) 0.100(7) 0.0001(10) 0.0001(10) 0.0002(10)
C39 0.095(16) 0.092(17) 0.068(14) -0.010(14) 0.037(13) -0.016(14)
C40 0.11(3) 0.18(4) 0.21(4) -0.01(4) 0.04(3) 0.05(3)
C41 0.11(3) 0.12(3) 0.10(3) -0.01(2) -0.02(2) 0.01(2)
C43 0.121(13) 0.120(13) 0.120(13) 0.001(3) 0.001(3) -0.001(3)
C44 0.06(2) 0.26(5) 0.17(4) 0.01(4) 0.00(2) -0.01(3)
C45 0.156(16) 0.155(16) 0.156(16) -0.001(3) 0.000(3) 0.000(3)
C46 0.10(2) 0.10(2) 0.18(4) 0.03(3) -0.02(3) -0.036(19)
C47 0.074(5) 0.074(5) 0.074(5) -0.0006(13) -0.0004(13) -0.0001(13)
C48 0.090(6) 0.089(6) 0.090(6) 0.0000(13) 0.0001(13) 0.0003(13)
C49 0.114(8) 0.114(8) 0.114(8) -0.0002(10) -0.0002(10) -0.0002(10)
C50 0.133(12) 0.133(12) 0.133(12) 0.0001(15) 0.0001(15) 0.0001(15)
C17 0.088(17) 0.120(17) 0.066(15) 0.007(15) -0.028(14) 0.024(16)
C19 0.087(8) 0.087(8) 0.087(8) 0.0001(15) -0.0007(15) 0.0003(15)
C20 0.058(16) 0.11(2) 0.049(15) 0.016(15) -0.003(12) 0.017(16)
C33 0.037(12) 0.069(15) 0.035(12) 0.014(11) 0.002(10) 0.020(11)
C38 0.064(15) 0.101(18) 0.053(14) 0.013(13) 0.001(12) 0.027(14)
C42 0.089(8) 0.089(8) 0.089(8) 0.0003(15) -0.0003(15) 0.0004(15)
C1 0.100(19) 0.119(18) 0.084(17) -0.004(16) -0.045(16) 0.042(17)
C5 0.084(9) 0.084(9) 0.083(9) -0.0002(15) -0.0008(15) 0.0005(15)
C13 0.08(2) 0.19(4) 0.048(16) -0.04(2) -0.042(15) 0.04(3)
C31 0.039(11) 0.051(12) 0.024(10) -0.001(9) 0.006(9) 0.008(9)
C34 0.064(15) 0.089(19) 0.040(13) 0.009(13) -0.014(11) 0.029(15)
C36 0.10(2) 0.072(17) 0.060(15) 0.002(13) -0.034(15) 0.046(16)

loop_
_atom_type_symbol
_atom_type_description
_atom_type_scat_dispersion_real
_atom_type_scat_dispersion_imag
_atom_type_scat_source
C C 0.0033 0.0016 'International Tables Vol C Tables 4.2.6.8 and 6.1.1.4'
H H 0.0000 0.0000 'International Tables Vol C Tables 4.2.6.8 and 6.1.1.4'
Mo Mo -1.6832 0.6857 'International Tables Vol C Tables 4.2.6.8 and 6.1.1.4'
O O 0.0106 0.0060 'International Tables Vol C Tables 4.2.6.8 and 6.1.1.4'
Ti Ti 0.2776 0.4457 'International Tables Vol C Tables 4.2.6.8 and 6.1.1.4'

loop_
_geom_angle_atom_site_label_1
_geom_angle_atom_site_label_2
_geom_angle_atom_site_label_3
_geom_angle
_geom_angle_site_symmetry_1
_geom_angle_site_symmetry_3
_geom_angle_publ_flag
O18 Mo1 O8 106.0(6) . . ?
O18 Mo1 O6 109.8(6) . . ?
O8 Mo1 O6 92.4(6) . . ?
O18 Mo1 O7 100.6(7) . . ?
O8 Mo1 O7 82.9(6) . . ?
O6 Mo1 O7 149.3(6) . . ?
O18 Mo1 O1 86.1(6) . . ?
O8 Mo1 O1 167.2(5) . . ?
O6 Mo1 O1 87.1(5) . . ?
O7 Mo1 O1 91.0(5) . . ?
O18 Mo1 O15 154.6(6) . . ?
O8 Mo1 O15 97.8(5) . . ?
O6 Mo1 O15 77.1(4) . . ?
O7 Mo1 O15 73.6(5) . . ?
O1 Mo1 O15 69.6(5) . . ?
O18 Mo1 Mo3 100.6(5) . . ?
O8 Mo1 Mo3 47.7(4) . . ?
O6 Mo1 Mo3 48.8(4) . . ?
O7 Mo1 Mo3 129.9(4) . . ?
O1 Mo1 Mo3 135.3(3) . . ?
O15 Mo1 Mo3 101.8(3) . . ?
O23 Mo2 O11 107.4(7) . . ?
O23 Mo2 O2 105.6(7) . . ?
O11 Mo2 O2 93.7(6) . . ?
O23 Mo2 O4 98.2(7) . . ?
O11 Mo2 O4 88.2(6) . . ?
O2 Mo2 O4 154.3(6) . . ?
O23 Mo2 O15 97.5(6) . . ?
O11 Mo2 O15 151.5(6) . . ?
O2 Mo2 O15 92.8(5) . . ?
O4 Mo2 O15 74.3(5) . . ?
O23 Mo2 O6 168.7(6) . . ?
O11 Mo2 O6 83.9(5) . . ?
O2 Mo2 O6 72.7(5) . . ?
O4 Mo2 O6 82.1(6) . . ?
O15 Mo2 O6 71.6(4) . . ?
O23 Mo2 Mo4 99.7(5) . . ?
O11 Mo2 Mo4 48.1(5) . . ?
O2 Mo2 Mo4 49.2(4) . . ?
O4 Mo2 Mo4 136.0(4) . . ?
O15 Mo2 Mo4 141.2(3) . . ?
O6 Mo2 Mo4 87.5(3) . . ?
O23 Mo2 Ti2 94.3(5) . . ?
O11 Mo2 Ti2 124.0(5) . . ?
O2 Mo2 Ti2 129.6(4) . . ?
O4 Mo2 Ti2 37.0(4) . . ?
O15 Mo2 Ti2 38.1(4) . . ?
O6 Mo2 Ti2 79.1(3) . . ?
Mo4 Mo2 Ti2 165.56(10) . . ?
O17 Mo3 O8 108.7(6) . . ?
O17 Mo3 O6 106.1(6) . . ?
O8 Mo3 O6 93.6(5) . . ?
O17 Mo3 O19 99.3(7) . . ?
O8 Mo3 O19 87.0(6) . . ?
O6 Mo3 O19 153.0(6) . . ?
O17 Mo3 O3 96.7(6) . . ?
O8 Mo3 O3 151.4(5) . . ?
O6 Mo3 O3 91.6(5) . . ?
O19 Mo3 O3 76.0(5) . . ?
O17 Mo3 O2 169.0(6) . . ?
O8 Mo3 O2 82.3(5) . . ?
O6 Mo3 O2 72.7(4) . . ?
O19 Mo3 O2 80.6(5) . . ?
O3 Mo3 O2 72.5(4) . . ?
O17 Mo3 Mo1 99.8(5) . . ?
O8 Mo3 Mo1 48.8(4) . . ?
O6 Mo3 Mo1 48.9(4) . . ?
O19 Mo3 Mo1 135.5(4) . . ?
O3 Mo3 Mo1 140.1(3) . . ?
O2 Mo3 Mo1 87.6(3) . . ?
O17 Mo3 Ti3 94.2(5) . . ?
O8 Mo3 Ti3 123.3(4) . . ?
O6 Mo3 Ti3 129.4(4) . . ?
O19 Mo3 Ti3 37.5(4) . . ?
O3 Mo3 Ti3 39.4(3) . . ?
O2 Mo3 Ti3 78.9(3) . . ?
Mo1 Mo3 Ti3 165.64(10) . . ?
O25 Mo4 O11 104.5(7) . . ?
O25 Mo4 O2 110.4(7) . . ?
O11 Mo4 O2 93.8(6) . . ?
O25 Mo4 O13 100.7(7) . . ?
O11 Mo4 O13 82.5(6) . . ?
O2 Mo4 O13 148.6(6) . . ?
O25 Mo4 O5 86.7(6) . . ?
O11 Mo4 O5 167.8(6) . . ?
O2 Mo4 O5 86.5(5) . . ?
O13 Mo4 O5 90.8(6) . . ?
O25 Mo4 O3 156.1(6) . . ?
O11 Mo4 O3 97.1(6) . . ?
O2 Mo4 O3 77.6(5) . . ?
O13 Mo4 O3 71.9(6) . . ?
O5 Mo4 O3 71.1(5) . . ?
O25 Mo4 Mo2 101.2(5) . . ?
O11 Mo4 Mo2 47.9(4) . . ?
O2 Mo4 Mo2 49.4(4) . . ?
O13 Mo4 Mo2 129.4(5) . . ?
O5 Mo4 Mo2 135.4(4) . . ?
O3 Mo4 Mo2 100.8(4) . . ?
O25 Mo4 Ti4 133.0(5) . . ?
O11 Mo4 Ti4 86.2(4) . . ?
O2 Mo4 Ti4 114.4(4) . . ?
O13 Mo4 Ti4 34.4(5) . . ?
O5 Mo4 Ti4 82.6(4) . . ?
O3 Mo4 Ti4 37.8(3) . . ?
Mo2 Mo4 Ti4 118.28(10) . . ?
O14 Ti1 O24 98.1(8) . . ?
O14 Ti1 O20 92.0(7) . . ?
O24 Ti1 O20 95.9(7) . . ?
O14 Ti1 O7 96.7(7) . . ?
O24 Ti1 O7 98.6(8) . . ?
O20 Ti1 O7 161.9(6) . . ?
O14 Ti1 O15 97.0(6) . . ?
O24 Ti1 O15 164.7(7) . . ?
O20 Ti1 O15 85.6(5) . . ?
O7 Ti1 O15 77.6(5) . . ?
O14 Ti1 O10 171.4(7) . . ?
O24 Ti1 O10 89.4(7) . . ?
O20 Ti1 O10 83.1(6) . . ?
O7 Ti1 O10 86.2(6) . . ?
O15 Ti1 O10 75.6(5) . . ?
O14 Ti1 Ti2 135.0(5) . . ?
O24 Ti1 Ti2 126.0(6) . . ?
O20 Ti1 Ti2 76.6(4) . . ?
O7 Ti1 Ti2 86.0(4) . . ?
O15 Ti1 Ti2 39.6(4) . . ?
O10 Ti1 Ti2 36.9(4) . . ?
O21 Ti2 O1 98.2(8) . . ?
O21 Ti2 O10 101.4(9) . . ?
O1 Ti2 O10 93.1(6) . . ?
O21 Ti2 O4 101.3(8) . . ?
O1 Ti2 O4 94.6(6) . . ?
O10 Ti2 O4 154.7(6) . . ?
O21 Ti2 O15 177.4(9) . . ?
O1 Ti2 O15 79.7(5) . . ?
O10 Ti2 O15 80.3(5) . . ?
O4 Ti2 O15 77.4(6) . . ?
O21 Ti2 O22 94.0(8) . . ?
O1 Ti2 O22 167.8(6) . . ?
O10 Ti2 O22 84.3(6) . . ?
O4 Ti2 O22 83.1(6) . . ?
O15 Ti2 O22 88.1(6) . . ?
O21 Ti2 Ti1 141.2(8) . . ?
O1 Ti2 Ti1 92.0(4) . . ?
O10 Ti2 Ti1 40.4(4) . . ?
O4 Ti2 Ti1 115.2(5) . . ?
O15 Ti2 Ti1 40.8(3) . . ?
O22 Ti2 Ti1 78.3(5) . . ?
O21 Ti2 Mo2 139.5(7) . . ?
O1 Ti2 Mo2 92.3(4) . . ?
O10 Ti2 Mo2 117.1(4) . . ?
O4 Ti2 Mo2 38.6(4) . . ?
O15 Ti2 Mo2 39.6(3) . . ?
O22 Ti2 Mo2 78.5(4) . . ?
Ti1 Ti2 Mo2 76.78(11) . . ?
O27 Ti3 O5 97.7(8) . . ?
O27 Ti3 O9 104.8(8) . . ?
O5 Ti3 O9 92.5(6) . . ?
O27 Ti3 O19 98.9(8) . . ?
O5 Ti3 O19 93.0(6) . . ?
O9 Ti3 O19 154.7(7) . . ?
O27 Ti3 O3 175.4(8) . . ?
O5 Ti3 O3 79.9(6) . . ?
O9 Ti3 O3 79.3(6) . . ?
O19 Ti3 O3 77.4(6) . . ?
O27 Ti3 O12 95.4(8) . . ?
O5 Ti3 O12 167.0(6) . . ?
O9 Ti3 O12 84.1(6) . . ?
O19 Ti3 O12 85.0(6) . . ?
O3 Ti3 O12 87.1(5) . . ?
O27 Ti3 Ti4 144.1(7) . . ?
O5 Ti3 Ti4 91.2(4) . . ?
O9 Ti3 Ti4 39.8(4) . . ?
O19 Ti3 Ti4 115.4(5) . . ?
O3 Ti3 Ti4 40.3(4) . . ?
O12 Ti3 Ti4 78.1(4) . . ?
O27 Ti3 Mo3 137.3(6) . . ?
O5 Ti3 Mo3 91.6(4) . . ?
O9 Ti3 Mo3 116.5(4) . . ?
O19 Ti3 Mo3 38.7(5) . . ?
O3 Ti3 Mo3 39.5(4) . . ?
O12 Ti3 Mo3 78.8(4) . . ?
Ti4 Ti3 Mo3 76.73(11) . . ?
O26 Ti4 O28 96.9(8) . . ?
O26 Ti4 O13 96.9(8) . . ?
O28 Ti4 O13 98.3(8) . . ?
O26 Ti4 O16 92.0(7) . . ?
O28 Ti4 O16 96.7(8) . . ?
O13 Ti4 O16 161.5(7) . . ?
O26 Ti4 O9 171.6(7) . . ?
O28 Ti4 O9 90.6(8) . . ?
O13 Ti4 O9 85.7(6) . . ?
O16 Ti4 O9 83.4(6) . . ?
O26 Ti4 O3 95.5(6) . . ?
O28 Ti4 O3 167.4(8) . . ?
O13 Ti4 O3 77.6(6) . . ?
O16 Ti4 O3 85.5(6) . . ?
O9 Ti4 O3 77.3(5) . . ?
O26 Ti4 Ti3 135.0(6) . . ?
O28 Ti4 Ti3 127.4(7) . . ?
O13 Ti4 Ti3 85.5(5) . . ?
O16 Ti4 Ti3 76.8(5) . . ?
O9 Ti4 Ti3 37.1(4) . . ?
O3 Ti4 Ti3 40.9(4) . . ?
O26 Ti4 Mo4 94.4(5) . . ?
O28 Ti4 Mo4 134.0(7) . . ?
O13 Ti4 Mo4 36.0(4) . . ?
O16 Ti4 Mo4 127.3(5) . . ?
O9 Ti4 Mo4 83.0(4) . . ?
O3 Ti4 Mo4 41.9(3) . . ?
Ti3 Ti4 Mo4 62.31(10) . . ?
C11 O1 Ti2 123.4(12) . . ?
C11 O1 Mo1 122.1(11) . . ?
Ti2 O1 Mo1 107.5(6) . . ?
Mo4 O2 Mo2 81.4(5) . . ?
Mo4 O2 Mo3 103.6(5) . . ?
Mo2 O2 Mo3 106.7(6) . . ?
Ti4 O3 Ti3 98.8(6) . . ?
Ti4 O3 Mo3 144.8(7) . . ?
Ti3 O3 Mo3 101.1(6) . . ?
Ti4 O3 Mo4 100.4(5) . . ?
Ti3 O3 Mo4 100.9(5) . . ?
Mo3 O3 Mo4 104.0(5) . . ?
C8 O4 Ti2 130.7(14) . . ?
C8 O4 Mo2 122.2(13) . . ?
Ti2 O4 Mo2 104.4(6) . . ?
C27 O5 Ti3 125.5(12) . . ?
C27 O5 Mo4 120.4(12) . . ?
Ti3 O5 Mo4 108.1(7) . . ?
Mo3 O6 Mo1 82.3(5) . . ?
Mo3 O6 Mo2 107.9(6) . . ?
Mo1 O6 Mo2 104.4(5) . . ?
C7 O7 Ti1 119.7(12) . . ?
C7 O7 Mo1 121.8(12) . . ?
Ti1 O7 Mo1 107.0(7) . . ?
Mo3 O8 Mo1 83.5(5) . . ?
C22 O9 Ti3 126(2) . . ?
C22 O9 Ti4 131(2) . . ?
Ti3 O9 Ti4 103.1(6) . . ?
C39 O10 Ti2 129.0(17) . . ?
C39 O10 Ti1 127.4(16) . . ?
Ti2 O10 Ti1 102.7(6) . . ?
Mo2 O11 Mo4 84.0(6) . . ?
C2 O12 Ti3 129.0(15) . . ?
C37 O13 Ti4 114.4(16) . . ?
C37 O13 Mo4 122.9(17) . . ?
Ti4 O13 Mo4 109.6(7) . . ?
C29 O14 Ti1 159.4(16) . . ?
Ti2 O15 Ti1 99.6(5) . . ?
Ti2 O15 Mo2 102.3(5) . . ?
Ti1 O15 Mo2 141.6(7) . . ?
Ti2 O15 Mo1 103.2(6) . . ?
Ti1 O15 Mo1 101.0(5) . . ?
Mo2 O15 Mo1 104.2(5) . . ?
C2 O16 Ti4 131.6(15) . . ?
C9 O19 Ti3 129.6(13) . . ?
C9 O19 Mo3 125.7(12) . . ?
Ti3 O19 Mo3 103.8(7) . . ?
C30 O20 Ti1 131.7(14) . . ?
C16 O21 Ti2 176(2) . . ?
C30 O22 Ti2 127.2(14) . . ?
C15 O24 Ti1 133.4(19) . . ?
C32 O26 Ti4 159.1(16) . . ?
C3 O27 Ti3 176.0(19) . . ?
C21 O28 Ti4 135(2) . . ?
O12 C2 O16 124(2) . . ?
O12 C2 C33 121(2) . . ?
O16 C2 C33 115(2) . . ?
O27 C3 C23 106(3) . . ?
O7 C7 C26 105(2) . . ?
O4 C8 C47 119(2) . . ?
O4 C8 C10 98.7(19) . . ?
C47 C8 C10 84.5(14) . . ?
O19 C9 C4 108.0(17) . . ?
O19 C9 C48 109(2) . . ?
C4 C9 C48 101.8(17) . . ?
O1 C11 C14 111.1(19) . . ?
O24 C15 C45 106(3) . . ?
O24 C15 C24 104(3) . . ?
C45 C15 C24 128(3) . . ?
O21 C16 C44 97(3) . . ?
O21 C16 C43 100(3) . . ?
C44 C16 C43 112(4) . . ?
O28 C21 C49 112(3) . . ?
O28 C21 C35 111(4) . . ?
C49 C21 C35 101(2) . . ?
O9 C22 C25 102(3) . . ?
C28 C27 O5 108(2) . . ?
O14 C29 C46 110(3) . . ?
O14 C29 C6 104(2) . . ?
C46 C29 C6 119(3) . . ?
O20 C30 O22 126(2) . . ?
O20 C30 C31 118.3(19) . . ?
O22 C30 C31 115.6(18) . . ?
C12 C32 O26 109(2) . . ?
C12 C32 C41 119(3) . . ?
O26 C32 C41 103(3) . . ?
C50 C37 C18 127(4) . . ?
C50 C37 O13 92(3) . . ?
C18 C37 O13 128(3) . . ?
C40 C39 O10 113(4) . . ?
C19 C17 C42 120.0 . . ?
C20 C19 C17 120.0 . . ?
C19 C20 C33 120.0 . . ?
C20 C33 C38 120.0 . . ?
C20 C33 C2 122.0(18) . . ?
C38 C33 C2 118.0(18) . . ?
C42 C38 C33 120.0 . . ?
C38 C42 C17 120.0 . . ?
C5 C1 C36 120.0 . . ?
C1 C5 C13 120.0 . . ?
C31 C13 C5 120.0 . . ?
C13 C31 C34 120.0 . . ?
C13 C31 C30 117.6(14) . . ?
C34 C31 C30 122.4(14) . . ?
C36 C34 C31 120.0 . . ?
C34 C36 C1 120.0 . . ?

loop_
_geom_bond_atom_site_label_1
_geom_bond_atom_site_label_2
_geom_bond_distance
_geom_bond_site_symmetry_2
_geom_bond_publ_flag
Mo1 O18 1.689(14) . ?
Mo1 O8 1.945(14) . ?
Mo1 O6 1.955(13) . ?
Mo1 O7 2.094(14) . ?
Mo1 O1 2.213(13) . ?
Mo1 O15 2.229(12) . ?
Mo1 Mo3 2.570(2) . ?
Mo2 O23 1.668(14) . ?
Mo2 O11 1.916(13) . ?
Mo2 O2 1.974(13) . ?
Mo2 O4 2.073(16) . ?
Mo2 O15 2.099(12) . ?
Mo2 O6 2.357(12) . ?
Mo2 Mo4 2.569(3) . ?
Mo2 Ti2 3.218(4) . ?
Mo3 O17 1.696(15) . ?
Mo3 O8 1.912(13) . ?
Mo3 O6 1.952(13) . ?
Mo3 O19 2.079(17) . ?
Mo3 O3 2.092(14) . ?
Mo3 O2 2.371(13) . ?
Mo3 Ti3 3.227(4) . ?
Mo4 O25 1.666(15) . ?
Mo4 O11 1.921(16) . ?
Mo4 O2 1.965(12) . ?
Mo4 O13 2.061(16) . ?
Mo4 O5 2.194(15) . ?
Mo4 O3 2.243(12) . ?
Mo4 Ti4 3.306(4) . ?
Ti1 O14 1.755(16) . ?
Ti1 O24 1.806(15) . ?
Ti1 O20 2.035(16) . ?
Ti1 O7 2.048(16) . ?
Ti1 O15 2.086(13) . ?
Ti1 O10 2.089(15) . ?
Ti1 Ti2 3.145(5) . ?
Ti2 O21 1.736(18) . ?
Ti2 O1 1.923(13) . ?
Ti2 O10 1.937(13) . ?
Ti2 O4 1.999(16) . ?
Ti2 O15 2.032(13) . ?
Ti2 O22 2.081(14) . ?
Ti3 O27 1.753(16) . ?
Ti3 O5 1.928(14) . ?
Ti3 O9 1.947(14) . ?
Ti3 O19 2.021(15) . ?
Ti3 O3 2.086(13) . ?
Ti3 O12 2.071(15) . ?
Ti3 Ti4 3.145(5) . ?
Ti4 O26 1.770(15) . ?
Ti4 O28 1.810(17) . ?
Ti4 O13 1.984(18) . ?
Ti4 O16 2.053(16) . ?
Ti4 O9 2.068(15) . ?
Ti4 O3 2.058(14) . ?
O1 C11 1.45(2) . ?
O4 C8 1.47(3) . ?
O5 C27 1.51(3) . ?
O7 C7 1.45(3) . ?
O9 C22 1.40(4) . ?
O10 C39 1.42(3) . ?
O12 C2 1.27(3) . ?
O13 C37 1.62(4) . ?
O14 C29 1.39(3) . ?
O16 C2 1.28(3) . ?
O19 C9 1.44(2) . ?
O20 C30 1.27(3) . ?
O21 C16 1.47(4) . ?
O22 C30 1.26(3) . ?
O24 C15 1.45(3) . ?
O26 C32 1.39(3) . ?
O27 C3 1.42(3) . ?
O28 C21 1.44(5) . ?
C2 C33 1.44(3) . ?
C3 C23 1.54(3) . ?
C4 C9 1.49(2) . ?
C6 C29 1.62(4) . ?
C7 C26 1.53(3) . ?
C8 C47 1.566(19) . ?
C8 C10 1.580(19) . ?
C9 C48 1.49(2) . ?
C11 C14 1.54(4) . ?
C12 C32 1.43(5) . ?
C15 C45 1.50(3) . ?
C15 C24 1.52(2) . ?
C16 C44 1.49(3) . ?
C16 C43 1.55(3) . ?
C18 C37 1.51(3) . ?
C21 C49 1.47(3) . ?
C21 C35 1.52(3) . ?
C22 C25 1.49(3) . ?
C27 C28 1.41(4) . ?
C29 C46 1.50(3) . ?
C30 C31 1.50(2) . ?
C32 C41 1.49(2) . ?
C37 C50 1.53(3) . ?
C39 C40 1.38(6) . ?
C17 C19 1.3900 . ?
C17 C42 1.3900 . ?
C19 C20 1.3900 . ?
C20 C33 1.3900 . ?
C33 C38 1.3900 . ?
C38 C42 1.3900 . ?
C1 C5 1.3900 . ?
C1 C36 1.3900 . ?
C5 C13 1.3900 . ?
C13 C31 1.3900 . ?
C31 C34 1.3900 . ?
C34 C36 1.3900 . ?

loop_
_geom_torsion_atom_site_label_1
_geom_torsion_atom_site_label_2
_geom_torsion_atom_site_label_3
_geom_torsion_atom_site_label_4
_geom_torsion
_geom_torsion_site_symmetry_1
_geom_torsion_site_symmetry_2
_geom_torsion_site_symmetry_3
_geom_torsion_site_symmetry_4
_geom_torsion_publ_flag
O24 Ti1 O14 C29 161(5) . . . . ?
O20 Ti1 O14 C29 65(5) . . . . ?
O7 Ti1 O14 C29 -99(5) . . . . ?
O15 Ti1 O14 C29 -21(5) . . . . ?
Ti2 Ti1 O14 C29 -8(6) . . . . ?
O14 Ti1 O24 C15 -20(3) . . . . ?
O20 Ti1 O24 C15 73(2) . . . . ?
O7 Ti1 O24 C15 -118(2) . . . . ?
O15 Ti1 O24 C15 168(2) . . . . ?
O10 Ti1 O24 C15 156(2) . . . . ?
Ti2 Ti1 O24 C15 151(2) . . . . ?
O28 Ti4 O26 C32 -175(5) . . . . ?
O13 Ti4 O26 C32 86(5) . . . . ?
O16 Ti4 O26 C32 -78(5) . . . . ?
O3 Ti4 O26 C32 7(5) . . . . ?
Ti3 Ti4 O26 C32 -5(5) . . . . ?
Mo4 Ti4 O26 C32 49(5) . . . . ?
O26 Ti4 O28 C21 9(3) . . . . ?
O13 Ti4 O28 C21 107(3) . . . . ?
O16 Ti4 O28 C21 -84(3) . . . . ?
O9 Ti4 O28 C21 -167(3) . . . . ?
O3 Ti4 O28 C21 177(3) . . . . ?
Ti3 Ti4 O28 C21 -162(3) . . . . ?
Mo4 Ti4 O28 C21 112(3) . . . . ?
Ti3 O12 C2 O16 -7(3) . . . . ?
Ti3 O12 C2 C33 174.7(13) . . . . ?
Ti4 O16 C2 O12 5(3) . . . . ?
Ti4 O16 C2 C33 -176.9(13) . . . . ?
Ti1 O7 C7 C26 -127(2) . . . . ?
Mo1 O7 C7 C26 94(2) . . . . ?
Ti2 O4 C8 C47 -41(3) . . . . ?
Mo2 O4 C8 C47 116.9(18) . . . . ?
Ti2 O4 C8 C10 -129.9(17) . . . . ?
Mo2 O4 C8 C10 28(2) . . . . ?
Ti3 O19 C9 C4 -15(2) . . . . ?
Mo3 O19 C9 C4 177.3(16) . . . . ?
Ti3 O19 C9 C48 94(2) . . . . ?
Mo3 O19 C9 C48 -73(2) . . . . ?
Ti2 O1 C11 C14 109(2) . . . . ?
Mo1 O1 C11 C14 -103(2) . . . . ?
Ti1 O24 C15 C45 113(3) . . . . ?
Ti1 O24 C15 C24 -110(3) . . . . ?
Ti4 O28 C21 C49 100(4) . . . . ?
Ti4 O28 C21 C35 -148(3) . . . . ?
Ti3 O9 C22 C25 100(3) . . . . ?
Ti4 O9 C22 C25 -89(3) . . . . ?
Ti3 O5 C27 C28 -113(2) . . . . ?
Mo4 O5 C27 C28 98(2) . . . . ?
Ti1 O14 C29 C46 -70(6) . . . . ?
Ti1 O14 C29 C6 162(4) . . . . ?
Ti1 O20 C30 O22 1(3) . . . . ?
Ti1 O20 C30 C31 179.2(12) . . . . ?
Ti2 O22 C30 O20 2(3) . . . . ?
Ti2 O22 C30 C31 -176.7(11) . . . . ?
Ti4 O26 C32 C12 -157(4) . . . . ?
Ti4 O26 C32 C41 76(5) . . . . ?
Ti4 O13 C37 C50 128(3) . . . . ?
Mo4 O13 C37 C50 -95(3) . . . . ?
Ti4 O13 C37 C18 -13(4) . . . . ?
Mo4 O13 C37 C18 124(4) . . . . ?
Ti2 O10 C39 C40 -95(4) . . . . ?
Ti1 O10 C39 C40 98(4) . . . . ?
C42 C17 C19 C20 0.0 . . . . ?
C17 C19 C20 C33 0.0 . . . . ?
C19 C20 C33 C38 0.0 . . . . ?
C19 C20 C33 C2 -178.3(19) . . . . ?
O12 C2 C33 C20 178.1(17) . . . . ?
O16 C2 C33 C20 0(3) . . . . ?
O12 C2 C33 C38 0(3) . . . . ?
O16 C2 C33 C38 -178.7(15) . . . . ?
C20 C33 C38 C42 0.0 . . . . ?
C2 C33 C38 C42 178.4(18) . . . . ?
C33 C38 C42 C17 0.0 . . . . ?
C19 C17 C42 C38 0.0 . . . . ?
C36 C1 C5 C13 0.0 . . . . ?
C1 C5 C13 C31 0.0 . . . . ?
C5 C13 C31 C34 0.0 . . . . ?
C5 C13 C31 C30 -179.7(17) . . . . ?
O20 C30 C31 C13 4(2) . . . . ?
O22 C30 C31 C13 -177.7(15) . . . . ?
O20 C30 C31 C34 -176.0(16) . . . . ?
O22 C30 C31 C34 3(2) . . . . ?
C13 C31 C34 C36 0.0 . . . . ?
C30 C31 C34 C36 179.7(18) . . . . ?
C31 C34 C36 C1 0.0 . . . . ?
C5 C1 C36 C34 0.0 . . . . ?
